data_4124834
loop_
_publ_author_name
'Godemann, Christian'
'Hollmann, Dirk'
'Kessler, Monty'
'Jiao, Haijun'
'Spannenberg, Anke'
'Br\"uckner, Angelika'
'Beweries, Torsten'

_publ_section_title
;
 A Model of a Closed Cycle of Water Splitting Using
 ansa-Titanocene(III/IV) Triflate Complexes.
;
_journal_issue 51
_journal_name_full 'Journal of the American Chemical Society'
_journal_page_first 16187
_journal_page_last 16195
_journal_paper_doi 10.1021/jacs.5b11365
_journal_volume 137
_journal_year 2015
_chemical_formula_sum 'C27 H48 F3 O6 S Si2 Ti'
_chemical_formula_weight 661.79
_chemical_name_systematic
; 
 ? 
;
_space_group_IT_number 14
_symmetry_cell_setting monoclinic
_symmetry_space_group_name_Hall '-P 2ybc'
_symmetry_space_group_name_H-M 'P 1 21/c 1'
_atom_sites_solution_hydrogens geom
_atom_sites_solution_primary direct
_atom_sites_solution_secondary difmap
_audit_creation_method SHELXL-97
_cell_angle_alpha 90.00
_cell_angle_beta 90.304(1)
_cell_angle_gamma 90.00
_cell_formula_units_Z 4
_cell_length_a 8.6717(2)
_cell_length_b 21.2892(6)
_cell_length_c 17.7844(5)
_cell_measurement_reflns_used 9472
_cell_measurement_temperature 150(2)
_cell_measurement_theta_max 28.93
_cell_measurement_theta_min 2.23
_cell_volume 3283.20(15)
_computing_cell_refinement 'SAINT (Bruker, 2009)'
_computing_data_collection 'APEX2 (Bruker, 2011)'
_computing_data_reduction SAINT
_computing_structure_refinement 'SHELXL-97 (Sheldrick, 2008)'
_computing_structure_solution 'SHELXS-97 (Sheldrick, 2008)'
_diffrn_ambient_temperature 150(2)
_diffrn_measured_fraction_theta_full 1.000
_diffrn_measured_fraction_theta_max 1.000
_diffrn_measurement_device_type 'Bruker Kappa APEX II Duo'
_diffrn_measurement_method '\f and \w scans'
_diffrn_radiation_monochromator 'curved graphite'
_diffrn_radiation_source 'fine-focus sealed tube'
_diffrn_radiation_type MoK\a
_diffrn_radiation_wavelength 0.71073
_diffrn_reflns_av_R_equivalents 0.0305
_diffrn_reflns_av_sigmaI/netI 0.0185
_diffrn_reflns_limit_h_max 9
_diffrn_reflns_limit_h_min -11
_diffrn_reflns_limit_k_max 27
_diffrn_reflns_limit_k_min -28
_diffrn_reflns_limit_l_max 23
_diffrn_reflns_limit_l_min -23
_diffrn_reflns_number 71808
_diffrn_reflns_theta_full 28.00
_diffrn_reflns_theta_max 28.00
_diffrn_reflns_theta_min 1.49
_exptl_absorpt_coefficient_mu 0.451
_exptl_absorpt_correction_T_max 1.000
_exptl_absorpt_correction_T_min 0.902
_exptl_absorpt_correction_type multi-scan
_exptl_absorpt_process_details 'SADABS (Bruker, 2008)'
_exptl_crystal_colour green
_exptl_crystal_density_diffrn 1.339
_exptl_crystal_density_method 'not measured'
_exptl_crystal_description prism
_exptl_crystal_F_000 1404
_exptl_crystal_size_max 0.56
_exptl_crystal_size_mid 0.19
_exptl_crystal_size_min 0.18
_refine_diff_density_max 0.401
_refine_diff_density_min -0.315
_refine_diff_density_rms 0.049
_refine_ls_extinction_method none
_refine_ls_goodness_of_fit_ref 1.042
_refine_ls_hydrogen_treatment mixed
_refine_ls_matrix_type full
_refine_ls_number_parameters 385
_refine_ls_number_reflns 7937
_refine_ls_number_restraints 4
_refine_ls_restrained_S_all 1.041
_refine_ls_R_factor_all 0.0397
_refine_ls_R_factor_gt 0.0320
_refine_ls_shift/su_max 0.001
_refine_ls_shift/su_mean 0.000
_refine_ls_structure_factor_coef Fsqd
_refine_ls_weighting_details 'calc w=1/[\s^2^(Fo^2^)+(0.0358P)^2^+1.9430P] where P=(Fo^2^+2Fc^2^)/3'
_refine_ls_weighting_scheme calc
_refine_ls_wR_factor_gt 0.0776
_refine_ls_wR_factor_ref 0.0826
_reflns_number_gt 6874
_reflns_number_total 7937
_reflns_threshold_expression >2sigma(I)
_cod_data_source_file ja5b11365_si_002.cif
_cod_data_source_block ax0519
_cod_original_sg_symbol_H-M P2(1)/c
_cod_database_code 4124834

loop_
_symmetry_equiv_pos_as_xyz
'x, y, z'
'-x, y+1/2, -z+1/2'
'-x, -y, -z'
'x, -y-1/2, z-1/2'

loop_
_atom_site_label
_atom_site_type_symbol
_atom_site_fract_x
_atom_site_fract_y
_atom_site_fract_z
_atom_site_U_iso_or_equiv
_atom_site_adp_type
_atom_site_occupancy
_atom_site_symmetry_multiplicity
_atom_site_calc_flag
_atom_site_refinement_flags
C1 C 0.68532(15) 0.48886(6) 0.14060(8) 0.0165(3) Uani 1 1 d .
C2 C 0.80351(15) 0.45617(7) 0.09983(8) 0.0175(3) Uani 1 1 d .
C3 C 0.73140(16) 0.41613(7) 0.04636(8) 0.0191(3) Uani 1 1 d .
C4 C 0.57058(16) 0.42180(7) 0.05474(8) 0.0203(3) Uani 1 1 d .
C5 C 0.54081(15) 0.46482(7) 0.11299(8) 0.0187(3) Uani 1 1 d .
C6 C 0.97498(16) 0.46485(8) 0.10666(9) 0.0254(3) Uani 1 1 d .
H6A H 1.0268 0.4248 0.0969 0.038 Uiso 1 1 calc R
H6B H 1.0007 0.4792 0.1575 0.038 Uiso 1 1 calc R
H6C H 1.0092 0.4962 0.0700 0.038 Uiso 1 1 calc R
C7 C 0.8105(2) 0.37707(8) -0.01221(9) 0.0292(3) Uani 1 1 d .
H7A H 0.7606 0.3359 -0.0155 0.044 Uiso 1 1 calc R
H7B H 0.9192 0.3716 0.0017 0.044 Uiso 1 1 calc R
H7C H 0.8034 0.3982 -0.0610 0.044 Uiso 1 1 calc R
C8 C 0.4499(2) 0.39083(8) 0.00664(9) 0.0313(4) Uani 1 1 d .
H8A H 0.4127 0.4207 -0.0313 0.047 Uiso 1 1 calc R
H8B H 0.3637 0.3774 0.0382 0.047 Uiso 1 1 calc R
H8C H 0.4946 0.3542 -0.0184 0.047 Uiso 1 1 calc R
C9 C 0.37896(16) 0.48572(8) 0.13055(9) 0.0284(3) Uani 1 1 d .
H9A H 0.3359 0.5083 0.0872 0.043 Uiso 1 1 calc R
H9B H 0.3807 0.5136 0.1744 0.043 Uiso 1 1 calc R
H9C H 0.3150 0.4489 0.1414 0.043 Uiso 1 1 calc R
C10 C 0.5518(2) 0.60922(8) 0.21936(10) 0.0346(4) Uani 1 1 d .
H10A H 0.5153 0.6241 0.1703 0.052 Uiso 1 1 calc R
H10B H 0.5809 0.6453 0.2506 0.052 Uiso 1 1 calc R
H10C H 0.4694 0.5856 0.2441 0.052 Uiso 1 1 calc R
C11 C 0.8738(2) 0.61072(8) 0.16603(11) 0.0375(4) Uani 1 1 d .
H11A H 0.9724 0.5884 0.1627 0.056 Uiso 1 1 calc R
H11B H 0.8857 0.6475 0.1987 0.056 Uiso 1 1 calc R
H11C H 0.8415 0.6244 0.1157 0.056 Uiso 1 1 calc R
C12 C 0.7270(3) 0.53402(8) 0.40606(10) 0.0408(5) Uani 1 1 d .
H12A H 0.6151 0.5275 0.4063 0.061 Uiso 1 1 calc R
H12B H 0.7495 0.5789 0.4119 0.061 Uiso 1 1 calc R
H12C H 0.7741 0.5106 0.4477 0.061 Uiso 1 1 calc R
C13 C 1.0228(2) 0.51181(9) 0.32477(12) 0.0411(4) Uani 1 1 d .
H13A H 1.0581 0.4843 0.3656 0.062 Uiso 1 1 calc R
H13B H 1.0507 0.5554 0.3364 0.062 Uiso 1 1 calc R
H13C H 1.0718 0.4991 0.2776 0.062 Uiso 1 1 calc R
C14 C 0.73792(15) 0.42328(7) 0.29615(8) 0.0172(3) Uani 1 1 d .
C15 C 0.82097(16) 0.36574(7) 0.28927(8) 0.0178(3) Uani 1 1 d .
C16 C 0.71328(17) 0.31558(7) 0.28580(8) 0.0191(3) Uani 1 1 d .
C17 C 0.56312(16) 0.34123(7) 0.29070(8) 0.0198(3) Uani 1 1 d .
C18 C 0.57666(16) 0.40681(7) 0.29569(8) 0.0183(3) Uani 1 1 d .
C19 C 0.99333(17) 0.35720(8) 0.29029(9) 0.0272(3) Uani 1 1 d .
H19A H 1.0326 0.3639 0.3414 0.041 Uiso 1 1 calc R
H19B H 1.0409 0.3876 0.2562 0.041 Uiso 1 1 calc R
H19C H 1.0188 0.3145 0.2739 0.041 Uiso 1 1 calc R
C20 C 0.7507(2) 0.24671(7) 0.28272(9) 0.0285(3) Uani 1 1 d .
H20A H 0.7586 0.2300 0.3340 0.043 Uiso 1 1 calc R
H20B H 0.8491 0.2407 0.2568 0.043 Uiso 1 1 calc R
H20C H 0.6689 0.2245 0.2554 0.043 Uiso 1 1 calc R
C21 C 0.41516(19) 0.30482(9) 0.29502(10) 0.0320(4) Uani 1 1 d .
H21A H 0.3832 0.3014 0.3476 0.048 Uiso 1 1 calc R
H21B H 0.4308 0.2627 0.2742 0.048 Uiso 1 1 calc R
H21C H 0.3349 0.3266 0.2660 0.048 Uiso 1 1 calc R
C22 C 0.44281(18) 0.44939(8) 0.31247(9) 0.0279(3) Uani 1 1 d .
H22A H 0.3522 0.4355 0.2838 0.042 Uiso 1 1 calc R
H22B H 0.4690 0.4925 0.2982 0.042 Uiso 1 1 calc R
H22C H 0.4200 0.4478 0.3664 0.042 Uiso 1 1 calc R
C23 C 0.1603(2) 0.22284(8) 0.00532(10) 0.0330(4) Uani 1 1 d .
C24 C 0.69896(19) 0.34901(8) 0.60962(9) 0.0270(3) Uani 1 1 d .
H24A H 0.7877 0.3504 0.6448 0.032 Uiso 1 1 calc R
H24B H 0.6030 0.3565 0.6382 0.032 Uiso 1 1 calc R
C25 C 0.7171(2) 0.39706(8) 0.54848(9) 0.0325(4) Uani 1 1 d .
H25A H 0.8264 0.4017 0.5337 0.039 Uiso 1 1 calc R
H25B H 0.6762 0.4385 0.5641 0.039 Uiso 1 1 calc R
C26 C 0.6212(2) 0.36874(8) 0.48529(10) 0.0363(4) Uani 1 1 d .
H26A H 0.5098 0.3765 0.4928 0.044 Uiso 1 1 calc R
H26B H 0.6522 0.3856 0.4357 0.044 Uiso 1 1 calc R
C27 C 0.6589(2) 0.29980(8) 0.49206(10) 0.0332(4) Uani 1 1 d .
H27A H 0.5703 0.2739 0.4755 0.040 Uiso 1 1 calc R
H27B H 0.7494 0.2891 0.4608 0.040 Uiso 1 1 calc R
F1 F 0.02791(15) 0.24747(7) -0.01717(8) 0.0608(4) Uani 1 1 d .
F2 F 0.27176(15) 0.25398(7) -0.02958(7) 0.0564(3) Uani 1 1 d .
F3 F 0.16659(18) 0.16412(6) -0.01882(7) 0.0622(4) Uani 1 1 d .
O1 O 0.53480(14) 0.30659(5) 0.13429(7) 0.0287(2) Uani 1 1 d D
H1A H 0.575(2) 0.2746(7) 0.1172(12) 0.043 Uiso 1 1 d D
H1B H 0.4395(11) 0.3036(10) 0.1360(12) 0.043 Uiso 1 1 d D
O2 O 0.84446(14) 0.31280(5) 0.13401(6) 0.0272(2) Uani 1 1 d D
H2A H 0.9387(11) 0.3140(10) 0.1398(12) 0.041 Uiso 1 1 d D
H2B H 0.816(2) 0.2792(6) 0.1145(11) 0.041 Uiso 1 1 d D
O3 O 0.17472(18) 0.29424(6) 0.12132(8) 0.0459(3) Uani 1 1 d .
O4 O 0.05402(15) 0.19239(7) 0.13470(9) 0.0462(3) Uani 1 1 d .
O5 O 0.33092(14) 0.20075(7) 0.12051(8) 0.0441(3) Uani 1 1 d .
O6 O 0.69242(14) 0.28900(5) 0.57084(7) 0.0307(3) Uani 1 1 d .
S1 S 0.18177(4) 0.227526(19) 0.10719(2) 0.02649(9) Uani 1 1 d .
Si1 Si 0.72379(5) 0.556852(18) 0.20615(2) 0.02122(9) Uani 1 1 d .
Si2 Si 0.80783(5) 0.505392(19) 0.31470(2) 0.02255(9) Uani 1 1 d .
Ti1 Ti 0.67913(3) 0.380657(11) 0.174502(13) 0.01385(6) Uani 1 1 d .

loop_
_atom_site_aniso_label
_atom_site_aniso_U_11
_atom_site_aniso_U_22
_atom_site_aniso_U_33
_atom_site_aniso_U_23
_atom_site_aniso_U_13
_atom_site_aniso_U_12
C1 0.0187(6) 0.0144(6) 0.0165(6) 0.0032(5) 0.0009(5) 0.0013(5)
C2 0.0175(6) 0.0166(7) 0.0186(7) 0.0030(5) 0.0022(5) -0.0010(5)
C3 0.0258(7) 0.0167(7) 0.0148(6) 0.0023(5) 0.0019(5) -0.0005(5)
C4 0.0240(7) 0.0199(7) 0.0169(7) 0.0059(5) -0.0039(5) -0.0033(5)
C5 0.0165(6) 0.0208(7) 0.0188(7) 0.0064(5) -0.0004(5) 0.0014(5)
C6 0.0176(6) 0.0261(8) 0.0327(8) 0.0006(6) 0.0037(6) -0.0024(6)
C7 0.0438(9) 0.0243(8) 0.0194(7) -0.0014(6) 0.0083(6) 0.0016(7)
C8 0.0362(8) 0.0331(9) 0.0245(8) 0.0049(7) -0.0132(7) -0.0101(7)
C9 0.0174(7) 0.0365(9) 0.0313(8) 0.0090(7) -0.0006(6) 0.0056(6)
C10 0.0524(11) 0.0218(8) 0.0297(9) -0.0003(7) 0.0043(8) 0.0141(7)
C11 0.0544(11) 0.0225(8) 0.0357(10) 0.0010(7) 0.0054(8) -0.0137(8)
C12 0.0771(14) 0.0219(8) 0.0233(8) -0.0047(7) 0.0012(8) -0.0018(9)
C13 0.0396(10) 0.0342(10) 0.0493(11) -0.0012(8) -0.0202(8) -0.0123(8)
C14 0.0208(6) 0.0164(6) 0.0144(6) -0.0005(5) -0.0019(5) 0.0002(5)
C15 0.0203(6) 0.0182(7) 0.0149(6) 0.0004(5) -0.0029(5) 0.0022(5)
C16 0.0276(7) 0.0152(7) 0.0146(6) 0.0015(5) -0.0003(5) 0.0002(5)
C17 0.0235(7) 0.0223(7) 0.0138(6) 0.0012(5) 0.0013(5) -0.0035(6)
C18 0.0210(6) 0.0207(7) 0.0134(6) 0.0011(5) 0.0014(5) 0.0013(5)
C19 0.0213(7) 0.0299(8) 0.0303(8) -0.0015(7) -0.0062(6) 0.0047(6)
C20 0.0457(9) 0.0158(7) 0.0240(8) 0.0014(6) 0.0024(7) 0.0024(6)
C21 0.0308(8) 0.0362(10) 0.0292(9) -0.0005(7) 0.0067(7) -0.0138(7)
C22 0.0268(7) 0.0318(9) 0.0250(8) 0.0023(6) 0.0060(6) 0.0087(6)
C23 0.0327(8) 0.0270(9) 0.0392(10) -0.0066(7) -0.0040(7) 0.0031(7)
C24 0.0328(8) 0.0264(8) 0.0217(7) 0.0019(6) -0.0026(6) -0.0010(6)
C25 0.0480(10) 0.0221(8) 0.0273(8) 0.0028(7) -0.0019(7) -0.0036(7)
C26 0.0539(11) 0.0291(9) 0.0258(8) 0.0042(7) -0.0082(8) 0.0030(8)
C27 0.0434(9) 0.0277(9) 0.0284(9) -0.0026(7) -0.0073(7) 0.0013(7)
F1 0.0471(7) 0.0776(10) 0.0576(8) 0.0063(7) -0.0164(6) 0.0212(6)
F2 0.0591(8) 0.0698(9) 0.0404(7) -0.0054(6) 0.0166(6) -0.0110(7)
F3 0.1010(11) 0.0336(6) 0.0518(8) -0.0175(6) -0.0213(7) 0.0065(7)
O1 0.0382(6) 0.0236(6) 0.0243(6) -0.0022(5) -0.0037(5) -0.0099(5)
O2 0.0348(6) 0.0227(6) 0.0242(6) -0.0033(4) 0.0012(5) 0.0082(5)
O3 0.0712(10) 0.0255(7) 0.0413(8) -0.0094(6) 0.0120(7) -0.0018(6)
O4 0.0312(6) 0.0493(8) 0.0582(9) 0.0079(7) 0.0080(6) -0.0118(6)
O5 0.0248(6) 0.0566(9) 0.0507(8) -0.0017(7) -0.0094(5) 0.0036(6)
O6 0.0408(6) 0.0195(6) 0.0318(6) 0.0059(5) -0.0078(5) 0.0001(5)
S1 0.02089(17) 0.0239(2) 0.0347(2) -0.00307(16) 0.00258(15) -0.00183(14)
Si1 0.0309(2) 0.01327(19) 0.0195(2) 0.00019(15) 0.00149(16) 0.00028(15)
Si2 0.0323(2) 0.01560(19) 0.0197(2) -0.00158(15) -0.00482(16) -0.00289(16)
Ti1 0.01545(11) 0.01269(12) 0.01341(12) 0.00034(9) 0.00009(8) -0.00001(8)

loop_
_atom_type_symbol
_atom_type_description
_atom_type_scat_dispersion_real
_atom_type_scat_dispersion_imag
_atom_type_scat_source
C C 0.0033 0.0016 'International Tables Vol C Tables 4.2.6.8 and 6.1.1.4'
H H 0.0000 0.0000 'International Tables Vol C Tables 4.2.6.8 and 6.1.1.4'
O O 0.0106 0.0060 'International Tables Vol C Tables 4.2.6.8 and 6.1.1.4'
F F 0.0171 0.0103 'International Tables Vol C Tables 4.2.6.8 and 6.1.1.4'
Si Si 0.0817 0.0704 'International Tables Vol C Tables 4.2.6.8 and 6.1.1.4'
S S 0.1246 0.1234 'International Tables Vol C Tables 4.2.6.8 and 6.1.1.4'
Ti Ti 0.2776 0.4457 'International Tables Vol C Tables 4.2.6.8 and 6.1.1.4'

loop_
_geom_angle_atom_site_label_1
_geom_angle_atom_site_label_2
_geom_angle_atom_site_label_3
_geom_angle
C5 C1 C2 106.13(12)
C5 C1 Si1 129.41(10)
C2 C1 Si1 123.95(10)
C5 C1 Ti1 73.83(8)
C2 C1 Ti1 71.14(8)
Si1 C1 Ti1 126.13(7)
C3 C2 C1 108.40(12)
C3 C2 C6 124.07(13)
C1 C2 C6 127.39(13)
C3 C2 Ti1 76.48(8)
C1 C2 Ti1 73.49(7)
C6 C2 Ti1 119.68(10)
C4 C3 C2 108.09(12)
C4 C3 C7 125.25(14)
C2 C3 C7 126.58(13)
C4 C3 Ti1 74.89(8)
C2 C3 Ti1 69.16(8)
C7 C3 Ti1 124.26(10)
C5 C4 C3 108.62(12)
C5 C4 C8 125.12(14)
C3 C4 C8 126.14(14)
C5 C4 Ti1 70.64(8)
C3 C4 Ti1 71.92(8)
C8 C4 Ti1 126.43(10)
C4 C5 C1 108.66(12)
C4 C5 C9 121.28(13)
C1 C5 C9 129.45(14)
C4 C5 Ti1 76.00(8)
C1 C5 Ti1 71.30(7)
C9 C5 Ti1 125.89(10)
C2 C6 H6A 109.5
C2 C6 H6B 109.5
H6A C6 H6B 109.5
C2 C6 H6C 109.5
H6A C6 H6C 109.5
H6B C6 H6C 109.5
C3 C7 H7A 109.5
C3 C7 H7B 109.5
H7A C7 H7B 109.5
C3 C7 H7C 109.5
H7A C7 H7C 109.5
H7B C7 H7C 109.5
C4 C8 H8A 109.5
C4 C8 H8B 109.5
H8A C8 H8B 109.5
C4 C8 H8C 109.5
H8A C8 H8C 109.5
H8B C8 H8C 109.5
C5 C9 H9A 109.5
C5 C9 H9B 109.5
H9A C9 H9B 109.5
C5 C9 H9C 109.5
H9A C9 H9C 109.5
H9B C9 H9C 109.5
Si1 C10 H10A 109.5
Si1 C10 H10B 109.5
H10A C10 H10B 109.5
Si1 C10 H10C 109.5
H10A C10 H10C 109.5
H10B C10 H10C 109.5
Si1 C11 H11A 109.5
Si1 C11 H11B 109.5
H11A C11 H11B 109.5
Si1 C11 H11C 109.5
H11A C11 H11C 109.5
H11B C11 H11C 109.5
Si2 C12 H12A 109.5
Si2 C12 H12B 109.5
H12A C12 H12B 109.5
Si2 C12 H12C 109.5
H12A C12 H12C 109.5
H12B C12 H12C 109.5
Si2 C13 H13A 109.5
Si2 C13 H13B 109.5
H13A C13 H13B 109.5
Si2 C13 H13C 109.5
H13A C13 H13C 109.5
H13B C13 H13C 109.5
C15 C14 C18 106.31(12)
C15 C14 Si2 130.65(10)
C18 C14 Si2 122.63(10)
C15 C14 Ti1 72.71(8)
C18 C14 Ti1 72.63(8)
Si2 C14 Ti1 125.26(7)
C16 C15 C14 108.51(12)
C16 C15 C19 124.21(13)
C14 C15 C19 127.18(13)
C16 C15 Ti1 74.24(8)
C14 C15 Ti1 72.69(8)
C19 C15 Ti1 122.05(10)
C17 C16 C15 108.20(12)
C17 C16 C20 125.29(13)
C15 C16 C20 126.40(13)
C17 C16 Ti1 73.88(8)
C15 C16 Ti1 71.60(8)
C20 C16 Ti1 123.46(10)
C18 C17 C16 108.12(12)
C18 C17 C21 125.56(14)
C16 C17 C21 126.21(14)
C18 C17 Ti1 71.23(8)
C16 C17 Ti1 72.44(8)
C21 C17 Ti1 125.07(10)
C17 C18 C14 108.84(12)
C17 C18 C22 123.20(13)
C14 C18 C22 127.02(13)
C17 C18 Ti1 75.15(8)
C14 C18 Ti1 72.41(8)
C22 C18 Ti1 127.41(10)
C15 C19 H19A 109.5
C15 C19 H19B 109.5
H19A C19 H19B 109.5
C15 C19 H19C 109.5
H19A C19 H19C 109.5
H19B C19 H19C 109.5
C16 C20 H20A 109.5
C16 C20 H20B 109.5
H20A C20 H20B 109.5
C16 C20 H20C 109.5
H20A C20 H20C 109.5
H20B C20 H20C 109.5
C17 C21 H21A 109.5
C17 C21 H21B 109.5
H21A C21 H21B 109.5
C17 C21 H21C 109.5
H21A C21 H21C 109.5
H21B C21 H21C 109.5
C18 C22 H22A 109.5
C18 C22 H22B 109.5
H22A C22 H22B 109.5
C18 C22 H22C 109.5
H22A C22 H22C 109.5
H22B C22 H22C 109.5
F1 C23 F3 108.29(15)
F1 C23 F2 107.06(16)
F3 C23 F2 106.78(15)
F1 C23 S1 111.27(13)
F3 C23 S1 111.72(13)
F2 C23 S1 111.48(12)
O6 C24 C25 105.03(13)
O6 C24 H24A 110.7
C25 C24 H24A 110.7
O6 C24 H24B 110.7
C25 C24 H24B 110.7
H24A C24 H24B 108.8
C24 C25 C26 101.89(14)
C24 C25 H25A 111.4
C26 C25 H25A 111.4
C24 C25 H25B 111.4
C26 C25 H25B 111.4
H25A C25 H25B 109.3
C27 C26 C25 102.09(14)
C27 C26 H26A 111.4
C25 C26 H26A 111.4
C27 C26 H26B 111.4
C25 C26 H26B 111.4
H26A C26 H26B 109.2
O6 C27 C26 105.91(13)
O6 C27 H27A 110.6
C26 C27 H27A 110.6
O6 C27 H27B 110.6
C26 C27 H27B 110.6
H27A C27 H27B 108.7
Ti1 O1 H1A 118.8(15)
Ti1 O1 H1B 128.9(15)
H1A O1 H1B 112(2)
Ti1 O2 H2A 126.6(15)
Ti1 O2 H2B 121.3(15)
H2A O2 H2B 112(2)
C27 O6 C24 109.08(12)
O4 S1 O5 115.93(9)
O4 S1 O3 115.01(9)
O5 S1 O3 113.70(9)
O4 S1 C23 103.71(9)
O5 S1 C23 103.29(8)
O3 S1 C23 102.86(8)
C11 Si1 C10 103.71(9)
C11 Si1 C1 110.75(7)
C10 Si1 C1 113.25(7)
C11 Si1 Si2 112.79(7)
C10 Si1 Si2 114.84(6)
C1 Si1 Si2 101.79(4)
C12 Si2 C13 105.62(10)
C12 Si2 C14 109.45(8)
C13 Si2 C14 113.82(8)
C12 Si2 Si1 116.61(7)
C13 Si2 Si1 110.52(7)
C14 Si2 Si1 101.10(4)
O1 Ti1 O2 77.49(5)
O1 Ti1 C2 125.87(5)
O2 Ti1 C2 87.80(5)
O1 Ti1 C1 130.07(5)
O2 Ti1 C1 123.10(5)
C2 Ti1 C1 35.38(5)
O1 Ti1 C14 134.69(5)
O2 Ti1 C14 114.53(5)
C2 Ti1 C14 98.91(5)
C1 Ti1 C14 81.80(5)
O1 Ti1 C15 118.98(5)
O2 Ti1 C15 81.78(5)
C2 Ti1 C15 109.66(5)
C1 Ti1 C15 109.35(5)
C14 Ti1 C15 34.60(5)
O1 Ti1 C18 104.65(5)
O2 Ti1 C18 134.70(5)
C2 Ti1 C18 121.44(5)
C1 Ti1 C18 90.68(5)
C14 Ti1 C18 34.96(5)
C15 Ti1 C18 57.14(5)
O1 Ti1 C5 96.17(5)
O2 Ti1 C5 132.35(5)
C2 Ti1 C5 57.66(5)
C1 Ti1 C5 34.87(4)
C14 Ti1 C5 103.33(5)
C15 Ti1 C5 137.30(5)
C18 Ti1 C5 92.82(5)
O1 Ti1 C16 85.44(5)
O2 Ti1 C16 79.19(5)
C2 Ti1 C16 142.63(5)
C1 Ti1 C16 138.93(5)
C14 Ti1 C16 57.13(5)
C15 Ti1 C16 34.17(5)
C18 Ti1 C16 56.35(5)
C5 Ti1 C16 148.12(5)
O1 Ti1 C3 91.56(5)
O2 Ti1 C3 76.66(5)
C2 Ti1 C3 34.36(5)
C1 Ti1 C3 57.38(5)
C14 Ti1 C3 133.17(5)
C15 Ti1 C3 137.49(5)
C18 Ti1 C3 146.74(5)
C5 Ti1 C3 56.14(5)
C16 Ti1 C3 155.74(5)
O1 Ti1 C17 77.70(5)
O2 Ti1 C17 109.15(5)
C2 Ti1 C17 154.41(5)
C1 Ti1 C17 123.67(5)
C14 Ti1 C17 57.00(5)
C15 Ti1 C17 56.51(5)
C18 Ti1 C17 33.61(5)
C5 Ti1 C17 115.52(5)
C16 Ti1 C17 33.68(5)
C3 Ti1 C17 166.00(5)
O1 Ti1 C4 75.78(5)
O2 Ti1 C4 101.48(5)
C2 Ti1 C4 56.45(5)
C1 Ti1 C4 56.68(5)
C14 Ti1 C4 135.88(5)
C15 Ti1 C4 165.18(5)
C18 Ti1 C4 123.20(5)
C5 Ti1 C4 33.36(5)
C16 Ti1 C4 160.48(5)
C3 Ti1 C4 33.20(5)
C17 Ti1 C4 133.50(5)

loop_
_geom_bond_atom_site_label_1
_geom_bond_atom_site_label_2
_geom_bond_distance
C1 C5 1.4377(19)
C1 C2 1.4382(19)
C1 Si1 1.8872(14)
C1 Ti1 2.3818(14)
C2 C3 1.420(2)
C2 C6 1.5027(19)
C2 Ti1 2.3508(13)
C3 C4 1.409(2)
C3 C7 1.502(2)
C3 Ti1 2.4456(14)
C4 C5 1.408(2)
C4 C8 1.501(2)
C4 Ti1 2.4836(14)
C5 C9 1.5066(19)
C5 Ti1 2.4150(14)
C6 H6A 0.9800
C6 H6B 0.9800
C6 H6C 0.9800
C7 H7A 0.9800
C7 H7B 0.9800
C7 H7C 0.9800
C8 H8A 0.9800
C8 H8B 0.9800
C8 H8C 0.9800
C9 H9A 0.9800
C9 H9B 0.9800
C9 H9C 0.9800
C10 Si1 1.8778(17)
C10 H10A 0.9800
C10 H10B 0.9800
C10 H10C 0.9800
C11 Si1 1.8776(17)
C11 H11A 0.9800
C11 H11B 0.9800
C11 H11C 0.9800
C12 Si2 1.8747(18)
C12 H12A 0.9800
C12 H12B 0.9800
C12 H12C 0.9800
C13 Si2 1.8767(18)
C13 H13A 0.9800
C13 H13B 0.9800
C13 H13C 0.9800
C14 C15 1.4265(19)
C14 C18 1.4417(19)
C14 Si2 1.8788(14)
C14 Ti1 2.3983(14)
C15 C16 1.420(2)
C15 C19 1.5057(19)
C15 Ti1 2.3986(13)
C16 C17 1.415(2)
C16 C20 1.503(2)
C16 Ti1 2.4328(14)
C17 C18 1.404(2)
C17 C21 1.501(2)
C17 Ti1 2.4513(14)
C18 C22 1.504(2)
C18 Ti1 2.4011(14)
C19 H19A 0.9800
C19 H19B 0.9800
C19 H19C 0.9800
C20 H20A 0.9800
C20 H20B 0.9800
C20 H20C 0.9800
C21 H21A 0.9800
C21 H21B 0.9800
C21 H21C 0.9800
C22 H22A 0.9800
C22 H22B 0.9800
C22 H22C 0.9800
C23 F1 1.322(2)
C23 F3 1.323(2)
C23 F2 1.329(2)
C23 S1 1.8231(19)
C24 O6 1.4527(19)
C24 C25 1.502(2)
C24 H24A 0.9900
C24 H24B 0.9900
C25 C26 1.519(2)
C25 H25A 0.9900
C25 H25B 0.9900
C26 C27 1.508(2)
C26 H26A 0.9900
C26 H26B 0.9900
C27 O6 1.448(2)
C27 H27A 0.9900
C27 H27B 0.9900
O1 Ti1 2.1341(11)
O1 H1A 0.826(9)
O1 H1B 0.830(9)
O2 Ti1 2.1615(11)
O2 H2A 0.823(9)
O2 H2B 0.831(9)
O3 S1 1.4437(13)
O4 S1 1.4254(13)
O5 S1 1.4321(13)
Si1 Si2 2.3330(6)

loop_
_geom_torsion_atom_site_label_1
_geom_torsion_atom_site_label_2
_geom_torsion_atom_site_label_3
_geom_torsion_atom_site_label_4
_geom_torsion
C5 C1 C2 C3 3.07(15)
Si1 C1 C2 C3 -169.43(10)
Ti1 C1 C2 C3 69.16(10)
C5 C1 C2 C6 178.85(14)
Si1 C1 C2 C6 6.3(2)
Ti1 C1 C2 C6 -115.06(15)
C5 C1 C2 Ti1 -66.09(9)
Si1 C1 C2 Ti1 121.40(10)
C1 C2 C3 C4 -1.86(16)
C6 C2 C3 C4 -177.81(13)
Ti1 C2 C3 C4 65.31(10)
C1 C2 C3 C7 174.95(13)
C6 C2 C3 C7 -1.0(2)
Ti1 C2 C3 C7 -117.88(14)
C1 C2 C3 Ti1 -67.16(9)
C6 C2 C3 Ti1 116.89(14)
C2 C3 C4 C5 -0.14(16)
C7 C3 C4 C5 -177.00(13)
Ti1 C3 C4 C5 61.45(10)
C2 C3 C4 C8 176.06(14)
C7 C3 C4 C8 -0.8(2)
Ti1 C3 C4 C8 -122.35(15)
C2 C3 C4 Ti1 -61.59(10)
C7 C3 C4 Ti1 121.55(14)
C3 C4 C5 C1 2.09(16)
C8 C4 C5 C1 -174.16(13)
Ti1 C4 C5 C1 64.34(9)
C3 C4 C5 C9 174.01(13)
C8 C4 C5 C9 -2.2(2)
Ti1 C4 C5 C9 -123.74(13)
C3 C4 C5 Ti1 -62.26(10)
C8 C4 C5 Ti1 121.49(14)
C2 C1 C5 C4 -3.16(15)
Si1 C1 C5 C4 168.79(11)
Ti1 C1 C5 C4 -67.42(10)
C2 C1 C5 C9 -174.21(14)
Si1 C1 C5 C9 -2.3(2)
Ti1 C1 C5 C9 121.53(15)
C2 C1 C5 Ti1 64.26(9)
Si1 C1 C5 Ti1 -123.79(11)
C18 C14 C15 C16 -0.79(15)
Si2 C14 C15 C16 171.87(11)
Ti1 C14 C15 C16 -66.15(10)
C18 C14 C15 C19 -177.17(14)
Si2 C14 C15 C19 -4.5(2)
Ti1 C14 C15 C19 117.47(15)
C18 C14 C15 Ti1 65.36(9)
Si2 C14 C15 Ti1 -121.98(12)
C14 C15 C16 C17 -0.19(16)
C19 C15 C16 C17 176.32(13)
Ti1 C15 C16 C17 -65.32(10)
C14 C15 C16 C20 -176.40(13)
C19 C15 C16 C20 0.1(2)
Ti1 C15 C16 C20 118.47(14)
C14 C15 C16 Ti1 65.13(9)
C19 C15 C16 Ti1 -118.35(14)
C15 C16 C17 C18 1.13(16)
C20 C16 C17 C18 177.39(13)
Ti1 C16 C17 C18 -62.70(10)
C15 C16 C17 C21 -175.16(14)
C20 C16 C17 C21 1.1(2)
Ti1 C16 C17 C21 121.01(15)
C15 C16 C17 Ti1 63.83(10)
C20 C16 C17 Ti1 -119.91(14)
C16 C17 C18 C14 -1.63(16)
C21 C17 C18 C14 174.69(14)
Ti1 C17 C18 C14 -65.12(10)
C16 C17 C18 C22 -171.23(13)
C21 C17 C18 C22 5.1(2)
Ti1 C17 C18 C22 125.29(14)
C16 C17 C18 Ti1 63.48(10)
C21 C17 C18 Ti1 -120.20(14)
C15 C14 C18 C17 1.49(15)
Si2 C14 C18 C17 -171.89(10)
Ti1 C14 C18 C17 66.91(10)
C15 C14 C18 C22 170.58(13)
Si2 C14 C18 C22 -2.8(2)
Ti1 C14 C18 C22 -124.00(14)
C15 C14 C18 Ti1 -65.42(9)
Si2 C14 C18 Ti1 121.20(10)
O6 C24 C25 C26 35.07(17)
C24 C25 C26 C27 -39.32(18)
C25 C26 C27 O6 29.76(19)
C26 C27 O6 C24 -8.27(18)
C25 C24 O6 C27 -17.09(17)
F1 C23 S1 O4 60.26(15)
F3 C23 S1 O4 -60.91(15)
F2 C23 S1 O4 179.70(13)
F1 C23 S1 O5 -178.41(13)
F3 C23 S1 O5 60.42(15)
F2 C23 S1 O5 -58.97(14)
F1 C23 S1 O3 -59.89(15)
F3 C23 S1 O3 178.95(13)
F2 C23 S1 O3 59.56(14)
C5 C1 Si1 C11 -130.26(13)
C2 C1 Si1 C11 40.40(14)
Ti1 C1 Si1 C11 130.91(9)
C5 C1 Si1 C10 -14.24(15)
C2 C1 Si1 C10 156.42(12)
Ti1 C1 Si1 C10 -113.07(9)
C5 C1 Si1 Si2 109.59(12)
C2 C1 Si1 Si2 -79.75(11)
Ti1 C1 Si1 Si2 10.76(8)
C15 C14 Si2 C12 -117.26(14)
C18 C14 Si2 C12 54.36(14)
Ti1 C14 Si2 C12 145.42(9)
C15 C14 Si2 C13 0.65(16)
C18 C14 Si2 C13 172.27(12)
Ti1 C14 Si2 C13 -96.67(10)
C15 C14 Si2 Si1 119.14(13)
C18 C14 Si2 Si1 -69.24(12)
Ti1 C14 Si2 Si1 21.82(8)
C11 Si1 Si2 C12 105.49(10)
C10 Si1 Si2 C12 -13.05(10)
C1 Si1 Si2 C12 -135.81(9)
C11 Si1 Si2 C13 -15.11(10)
C10 Si1 Si2 C13 -133.66(10)
C1 Si1 Si2 C13 103.59(8)
C11 Si1 Si2 C14 -135.97(8)
C10 Si1 Si2 C14 105.49(8)
C1 Si1 Si2 C14 -17.27(6)
C3 C2 Ti1 O1 -3.49(10)
C1 C2 Ti1 O1 110.72(9)
C6 C2 Ti1 O1 -125.23(11)
C3 C2 Ti1 O2 69.34(8)
C1 C2 Ti1 O2 -176.46(8)
C6 C2 Ti1 O2 -52.40(11)
C3 C2 Ti1 C1 -114.20(11)
C6 C2 Ti1 C1 124.06(15)
C3 C2 Ti1 C14 -176.17(8)
C1 C2 Ti1 C14 -61.96(8)
C6 C2 Ti1 C14 62.09(12)
C3 C2 Ti1 C15 149.80(8)
C1 C2 Ti1 C15 -95.99(8)
C6 C2 Ti1 C15 28.07(12)
C3 C2 Ti1 C18 -147.39(8)
C1 C2 Ti1 C18 -33.18(9)
C6 C2 Ti1 C18 90.88(12)
C3 C2 Ti1 C5 -75.97(9)
C1 C2 Ti1 C5 38.23(8)
C6 C2 Ti1 C5 162.29(13)
C3 C2 Ti1 C16 138.26(9)
C1 C2 Ti1 C16 -107.53(10)
C6 C2 Ti1 C16 16.52(16)
C1 C2 Ti1 C3 114.20(11)
C6 C2 Ti1 C3 -121.74(15)
C3 C2 Ti1 C17 -157.83(11)
C1 C2 Ti1 C17 -43.63(15)
C6 C2 Ti1 C17 80.43(16)
C3 C2 Ti1 C4 -36.00(8)
C1 C2 Ti1 C4 78.21(8)
C6 C2 Ti1 C4 -157.73(13)
C5 C1 Ti1 O1 15.95(10)
C2 C1 Ti1 O1 -97.92(9)
Si1 C1 Ti1 O1 143.30(7)
C5 C1 Ti1 O2 118.10(8)
C2 C1 Ti1 O2 4.23(10)
Si1 C1 Ti1 O2 -114.54(8)
C5 C1 Ti1 C2 113.87(11)
Si1 C1 Ti1 C2 -118.77(12)
C5 C1 Ti1 C14 -127.89(8)
C2 C1 Ti1 C14 118.24(8)
Si1 C1 Ti1 C14 -0.54(8)
C5 C1 Ti1 C15 -149.15(8)
C2 C1 Ti1 C15 96.98(8)
Si1 C1 Ti1 C15 -21.79(9)
C5 C1 Ti1 C18 -93.96(8)
C2 C1 Ti1 C18 152.16(8)
Si1 C1 Ti1 C18 33.39(8)
C2 C1 Ti1 C5 -113.87(11)
Si1 C1 Ti1 C5 127.35(12)
C5 C1 Ti1 C16 -127.87(9)
C2 C1 Ti1 C16 118.26(9)
Si1 C1 Ti1 C16 -0.52(12)
C5 C1 Ti1 C3 76.20(8)
C2 C1 Ti1 C3 -37.68(8)
Si1 C1 Ti1 C3 -156.45(10)
C5 C1 Ti1 C17 -87.11(9)
C2 C1 Ti1 C17 159.02(8)
Si1 C1 Ti1 C17 40.25(10)
C5 C1 Ti1 C4 36.39(8)
C2 C1 Ti1 C4 -77.48(8)
Si1 C1 Ti1 C4 163.74(10)
C15 C14 Ti1 O1 76.48(10)
C18 C14 Ti1 O1 -37.45(11)
Si2 C14 Ti1 O1 -155.54(7)
C15 C14 Ti1 O2 -20.22(9)
C18 C14 Ti1 O2 -134.15(8)
Si2 C14 Ti1 O2 107.76(8)
C15 C14 Ti1 C2 -111.87(8)
C18 C14 Ti1 C2 134.20(8)
Si2 C14 Ti1 C2 16.11(9)
C15 C14 Ti1 C1 -142.96(9)
C18 C14 Ti1 C1 103.12(8)
Si2 C14 Ti1 C1 -14.97(8)
C18 C14 Ti1 C15 -113.93(12)
Si2 C14 Ti1 C15 127.99(13)
C15 C14 Ti1 C18 113.93(12)
Si2 C14 Ti1 C18 -118.09(12)
C15 C14 Ti1 C5 -170.58(8)
C18 C14 Ti1 C5 75.49(8)
Si2 C14 Ti1 C5 -42.60(9)
C15 C14 Ti1 C16 37.06(8)
C18 C14 Ti1 C16 -76.87(9)
Si2 C14 Ti1 C16 165.05(10)
C15 C14 Ti1 C3 -114.84(9)
C18 C14 Ti1 C3 131.24(8)
Si2 C14 Ti1 C3 13.15(12)
C15 C14 Ti1 C17 77.45(9)
C18 C14 Ti1 C17 -36.48(8)
Si2 C14 Ti1 C17 -154.56(10)
C15 C14 Ti1 C4 -161.94(8)
C18 C14 Ti1 C4 84.14(10)
Si2 C14 Ti1 C4 -33.95(11)
C16 C15 Ti1 O1 -12.12(10)
C14 C15 Ti1 O1 -127.80(8)
C19 C15 Ti1 O1 108.72(12)
C16 C15 Ti1 O2 -82.84(8)
C14 C15 Ti1 O2 161.47(9)
C19 C15 Ti1 O2 38.00(12)
C16 C15 Ti1 C2 -167.51(8)
C14 C15 Ti1 C2 76.80(9)
C19 C15 Ti1 C2 -46.68(13)
C16 C15 Ti1 C1 154.88(8)
C14 C15 Ti1 C1 39.19(9)
C19 C15 Ti1 C1 -84.28(12)
C16 C15 Ti1 C14 115.69(12)
C19 C15 Ti1 C14 -123.48(15)
C16 C15 Ti1 C18 77.11(9)
C14 C15 Ti1 C18 -38.58(8)
C19 C15 Ti1 C18 -162.05(14)
C16 C15 Ti1 C5 129.27(9)
C14 C15 Ti1 C5 13.58(11)
C19 C15 Ti1 C5 -109.90(12)
C14 C15 Ti1 C16 -115.69(12)
C19 C15 Ti1 C16 120.84(15)
C16 C15 Ti1 C3 -142.67(8)
C14 C15 Ti1 C3 101.64(9)
C19 C15 Ti1 C3 -21.84(15)
C16 C15 Ti1 C17 36.70(8)
C14 C15 Ti1 C17 -78.99(9)
C19 C15 Ti1 C17 157.53(14)
C16 C15 Ti1 C4 173.26(17)
C14 C15 Ti1 C4 57.6(2)
C19 C15 Ti1 C4 -65.9(2)
C17 C18 Ti1 O1 37.71(9)
C14 C18 Ti1 O1 153.46(8)
C22 C18 Ti1 O1 -82.99(13)
C17 C18 Ti1 O2 -49.08(11)
C14 C18 Ti1 O2 66.68(10)
C22 C18 Ti1 O2 -169.77(12)
C17 C18 Ti1 C2 -171.87(8)
C14 C18 Ti1 C2 -56.11(9)
C22 C18 Ti1 C2 67.44(14)
C17 C18 Ti1 C1 169.66(8)
C14 C18 Ti1 C1 -74.58(8)
C22 C18 Ti1 C1 48.97(13)
C17 C18 Ti1 C14 -115.76(12)
C22 C18 Ti1 C14 123.55(17)
C17 C18 Ti1 C15 -77.59(9)
C14 C18 Ti1 C15 38.17(8)
C22 C18 Ti1 C15 161.72(15)
C17 C18 Ti1 C5 134.83(8)
C14 C18 Ti1 C5 -109.41(8)
C22 C18 Ti1 C5 14.14(13)
C17 C18 Ti1 C16 -36.46(8)
C14 C18 Ti1 C16 79.29(9)
C22 C18 Ti1 C16 -157.16(15)
C17 C18 Ti1 C3 154.44(9)
C14 C18 Ti1 C3 -89.80(11)
C22 C18 Ti1 C3 33.75(18)
C14 C18 Ti1 C17 115.76(12)
C22 C18 Ti1 C17 -120.69(16)
C17 C18 Ti1 C4 120.10(8)
C14 C18 Ti1 C4 -124.14(8)
C22 C18 Ti1 C4 -0.59(15)
C4 C5 Ti1 O1 -52.16(9)
C1 C5 Ti1 O1 -167.79(8)
C9 C5 Ti1 O1 66.54(13)
C4 C5 Ti1 O2 26.53(11)
C1 C5 Ti1 O2 -89.11(9)
C9 C5 Ti1 O2 145.22(12)
C4 C5 Ti1 C2 76.83(9)
C1 C5 Ti1 C2 -38.80(8)
C9 C5 Ti1 C2 -164.47(15)
C4 C5 Ti1 C1 115.63(12)
C9 C5 Ti1 C1 -125.67(17)
C4 C5 Ti1 C14 169.03(8)
C1 C5 Ti1 C14 53.39(8)
C9 C5 Ti1 C14 -72.28(13)
C4 C5 Ti1 C15 161.15(8)
C1 C5 Ti1 C15 45.52(11)
C9 C5 Ti1 C15 -80.15(14)
C4 C5 Ti1 C18 -157.23(8)
C1 C5 Ti1 C18 87.13(8)
C9 C5 Ti1 C18 -38.54(13)
C4 C5 Ti1 C16 -143.44(10)
C1 C5 Ti1 C16 100.93(11)
C9 C5 Ti1 C16 -24.74(18)
C4 C5 Ti1 C3 35.58(8)
C1 C5 Ti1 C3 -80.06(8)
C9 C5 Ti1 C3 154.27(15)
C4 C5 Ti1 C17 -131.44(8)
C1 C5 Ti1 C17 112.92(8)
C9 C5 Ti1 C17 -12.75(14)
C1 C5 Ti1 C4 -115.63(12)
C9 C5 Ti1 C4 118.70(16)
C17 C16 Ti1 O1 -74.59(8)
C15 C16 Ti1 O1 169.38(9)
C20 C16 Ti1 O1 47.40(12)
C17 C16 Ti1 O2 -152.70(9)
C15 C16 Ti1 O2 91.27(8)
C20 C16 Ti1 O2 -30.71(12)
C17 C16 Ti1 C2 135.63(9)
C15 C16 Ti1 C2 19.60(12)
C20 C16 Ti1 C2 -102.38(13)
C17 C16 Ti1 C1 78.46(10)
C15 C16 Ti1 C1 -37.56(11)
C20 C16 Ti1 C1 -159.55(11)
C17 C16 Ti1 C14 78.49(9)
C15 C16 Ti1 C14 -37.54(8)
C20 C16 Ti1 C14 -159.52(14)
C17 C16 Ti1 C15 116.03(12)
C20 C16 Ti1 C15 -121.98(16)
C17 C16 Ti1 C18 36.39(8)
C15 C16 Ti1 C18 -79.64(9)
C20 C16 Ti1 C18 158.38(14)
C17 C16 Ti1 C5 19.76(14)
C15 C16 Ti1 C5 -96.26(11)
C20 C16 Ti1 C5 141.75(12)
C17 C16 Ti1 C3 -158.24(11)
C15 C16 Ti1 C3 85.73(14)
C20 C16 Ti1 C3 -36.25(19)
C15 C16 Ti1 C17 -116.03(12)
C20 C16 Ti1 C17 121.99(16)
C17 C16 Ti1 C4 -58.82(18)
C15 C16 Ti1 C4 -174.85(13)
C20 C16 Ti1 C4 63.2(2)
C4 C3 Ti1 O1 60.63(9)
C2 C3 Ti1 O1 177.17(8)
C7 C3 Ti1 O1 -62.01(13)
C4 C3 Ti1 O2 137.39(9)
C2 C3 Ti1 O2 -106.07(8)
C7 C3 Ti1 O2 14.74(12)
C4 C3 Ti1 C2 -116.54(12)
C7 C3 Ti1 C2 120.81(16)
C4 C3 Ti1 C1 -77.72(9)
C2 C3 Ti1 C1 38.83(8)
C7 C3 Ti1 C1 159.64(14)
C4 C3 Ti1 C14 -111.35(9)
C2 C3 Ti1 C14 5.19(11)
C7 C3 Ti1 C14 126.01(12)
C4 C3 Ti1 C15 -161.04(8)
C2 C3 Ti1 C15 -44.50(11)
C7 C3 Ti1 C15 76.31(14)
C4 C3 Ti1 C18 -59.56(13)
C2 C3 Ti1 C18 56.98(12)
C7 C3 Ti1 C18 177.79(11)
C4 C3 Ti1 C5 -35.75(8)
C2 C3 Ti1 C5 80.79(9)
C7 C3 Ti1 C5 -158.40(14)
C4 C3 Ti1 C16 142.98(12)
C2 C3 Ti1 C16 -100.48(13)
C7 C3 Ti1 C16 20.3(2)
C4 C3 Ti1 C17 21.1(2)
C2 C3 Ti1 C17 137.68(19)
C7 C3 Ti1 C17 -101.5(2)
C2 C3 Ti1 C4 116.54(12)
C7 C3 Ti1 C4 -122.64(16)
C18 C17 Ti1 O1 -142.73(9)
C16 C17 Ti1 O1 100.40(9)
C21 C17 Ti1 O1 -21.94(13)
C18 C17 Ti1 O2 145.35(8)
C16 C17 Ti1 O2 28.48(9)
C21 C17 Ti1 O2 -93.86(13)
C18 C17 Ti1 C2 16.23(15)
C16 C17 Ti1 C2 -100.65(13)
C21 C17 Ti1 C2 137.01(13)
C18 C17 Ti1 C1 -12.46(10)
C16 C17 Ti1 C1 -129.33(8)
C21 C17 Ti1 C1 108.33(13)
C18 C17 Ti1 C14 37.98(8)
C16 C17 Ti1 C14 -78.90(9)
C21 C17 Ti1 C14 158.76(15)
C18 C17 Ti1 C15 79.63(9)
C16 C17 Ti1 C15 -37.24(8)
C21 C17 Ti1 C15 -159.58(15)
C16 C17 Ti1 C18 -116.87(12)
C21 C17 Ti1 C18 120.78(17)
C18 C17 Ti1 C5 -51.71(9)
C16 C17 Ti1 C5 -168.58(8)
C21 C17 Ti1 C5 69.08(14)
C18 C17 Ti1 C16 116.87(12)
C21 C17 Ti1 C16 -122.34(17)
C18 C17 Ti1 C3 -102.1(2)
C16 C17 Ti1 C3 141.00(19)
C21 C17 Ti1 C3 18.7(3)
C18 C17 Ti1 C4 -86.34(10)
C16 C17 Ti1 C4 156.79(8)
C21 C17 Ti1 C4 34.45(16)
C5 C4 Ti1 O1 125.91(9)
C3 C4 Ti1 O1 -116.01(9)
C8 C4 Ti1 O1 6.00(13)
C5 C4 Ti1 O2 -160.32(8)
C3 C4 Ti1 O2 -42.24(9)
C8 C4 Ti1 O2 79.78(14)
C5 C4 Ti1 C2 -80.79(9)
C3 C4 Ti1 C2 37.29(8)
C8 C4 Ti1 C2 159.31(16)
C5 C4 Ti1 C1 -38.09(8)
C3 C4 Ti1 C1 79.99(9)
C8 C4 Ti1 C1 -157.99(16)
C5 C4 Ti1 C14 -15.43(11)
C3 C4 Ti1 C14 102.65(10)
C8 C4 Ti1 C14 -135.34(13)
C5 C4 Ti1 C15 -58.9(2)
C3 C4 Ti1 C15 59.1(2)
C8 C4 Ti1 C15 -178.85(17)
C5 C4 Ti1 C18 27.51(10)
C3 C4 Ti1 C18 145.59(8)
C8 C4 Ti1 C18 -92.40(14)
C3 C4 Ti1 C5 118.08(12)
C8 C4 Ti1 C5 -119.91(17)
C5 C4 Ti1 C16 109.69(15)
C3 C4 Ti1 C16 -132.24(14)
C8 C4 Ti1 C16 -10.2(2)
C5 C4 Ti1 C3 -118.08(12)
C8 C4 Ti1 C3 122.02(18)
C5 C4 Ti1 C17 68.83(10)
C3 C4 Ti1 C17 -173.09(8)
C8 C4 Ti1 C17 -51.08(16)
